data_7204178
loop_
_publ_author_name
'Sekizaki, Shuichi'
'Tada, Chiyoko'
'Yamochi, Hideki'
'Saito, Gunzi'

_publ_section_title
;
 Structural aspects of a series of cation radical salts of
 tetrathiotetracene (TTT) with 2-alkoxy-1,1,3,3-tetracyanoallyl anions
 (RO-TCA--; R&#x00A0;=&#x00A0;Me, Et, Prn, Bun)
;
_journal_issue 9
_journal_name_full 'Journal of Materials Chemistry'
_journal_page_first 2293
_journal_paper_doi 10.1039/b105340j
_journal_volume 11
_journal_year 2001
_chemical_compound_source 'Local laboratory'
_chemical_formula_moiety 'C18 H8 S4 1+,C11 H9 N4 O1 1-'
_chemical_formula_sum 'C29 H17 N4 O S4'
_chemical_formula_weight 565.74
_space_group_IT_number 15
_symmetry_cell_setting monoclinic
_symmetry_space_group_name_Hall '-C 2yc'
_symmetry_space_group_name_H-M 'C 1 2/c 1'
_atom_type_scat_source 'International Tables (1974)'
_cell_angle_alpha 90.000000(0)
_cell_angle_beta 128.70(2)
_cell_angle_gamma 90.000000(0)
_cell_formula_units_Z 8
_cell_length_a 20.971(7)
_cell_length_b 21.949(8)
_cell_length_c 14.078(5)
_cell_measurement_reflns_used ??
_cell_measurement_temperature 298
_cell_measurement_theta_max ??
_cell_measurement_theta_min ??
_cell_volume 5057(3)
_computing_cell_refinement 'MXC(MAC Science)'
_computing_data_collection 'MXC(MAC Science)'
_computing_data_reduction Crystan
_computing_molecular_graphics Crystan
_computing_publication_material Crystan
_computing_structure_refinement Crystan
_computing_structure_solution Crystan
_diffrn_measurement_device 'Mac Science DIP2000'
_diffrn_measurement_method theta/2theta
_diffrn_orient_matrix_type standard
_diffrn_orient_matrix_UB_11 0.02303
_diffrn_orient_matrix_UB_12 -0.04148
_diffrn_orient_matrix_UB_13 0.01223
_diffrn_orient_matrix_UB_21 0.01005
_diffrn_orient_matrix_UB_22 -0.00329
_diffrn_orient_matrix_UB_23 0.07903
_diffrn_orient_matrix_UB_31 -0.05502
_diffrn_orient_matrix_UB_32 -0.01796
_diffrn_orient_matrix_UB_33 -0.04275
_diffrn_radiation_type 'Mo K-alpha'
_diffrn_radiation_wavelength 0.71073
_diffrn_reflns_limit_h_max 25
_diffrn_reflns_limit_h_min 0
_diffrn_reflns_limit_k_max 26
_diffrn_reflns_limit_k_min 0
_diffrn_reflns_limit_l_max 13
_diffrn_reflns_limit_l_min -16
_diffrn_reflns_number 4429
_diffrn_reflns_theta_max 24.39
_exptl_absorpt_coefficient_mu 3.914
_exptl_absorpt_correction_type none
_exptl_crystal_colour Colourless
_exptl_crystal_density_diffrn 1.486
_exptl_crystal_density_meas 1.484
_exptl_crystal_description Cube
_exptl_crystal_size_max 0.17
_exptl_crystal_size_mid 0.08
_exptl_crystal_size_min 0.05
_refine_diff_density_max 0.46
_refine_diff_density_min -0.57
_refine_ls_extinction_method None
_refine_ls_goodness_of_fit_obs 2.742
_refine_ls_hydrogen_treatment refxyz
_refine_ls_number_parameters 375
_refine_ls_number_reflns 2956
_refine_ls_R_factor_obs 0.048
_refine_ls_shift/esd_max 0.0663
_refine_ls_shift/esd_mean 0.0040
_refine_ls_structure_factor_coef F
_refine_ls_weighting_scheme unit
_refine_ls_wR_factor_obs 0.047
_reflns_number_observed 2956
_reflns_number_total 4049
_reflns_observed_criterion refl_observed_if_I_>_3.00_sigma(I)
_cod_data_source_file b105340j.txt
_cod_data_source_block (TTT)(BuO-TCA)
_cod_depositor_comments
;
The following automatic conversions were performed:
'_symmetry_cell_setting' value 'Monoclinic' changed to 'monoclinic'
according to '/home/saulius/struct/CIF-dictionaries/cif_core.dic'
dictionary named 'cif_core.dic' version 2.4.1 from
2010-06-29.

'_refine_ls_weighting_scheme' value 'Unit' changed to 'unit'
according to '/home/saulius/struct/CIF-dictionaries/cif_core.dic'
dictionary named 'cif_core.dic' version 2.4.1 from 2010-06-29.

Automatic conversion script
Id: cif_fix_enum 1527 2010-12-29 10:47:43Z saulius 

The following automatic conversions were performed:

'_atom_site_thermal_displace_type' tag value 'Uij' was replaced with
'Uani' value 38 times.

Automatic conversion script
Id: cif_fix_values 1646 2011-03-28 12:23:43Z adriana 
;
_cod_original_sg_symbol_H-M 'C 2/c         '
_cod_original_formula_sum 'C29 H17 N4 O1 S4    '
_cod_database_code 7204178

loop_
_symmetry_equiv_pos_as_xyz
+X,+Y,+Z
-X,-Y,-Z
-X+0.5,-Y+0.5,-Z
+X+0.5,+Y+0.5,+Z
-X,+Y,-Z+0.5
+X,-Y,+Z+0.5
+X+0.5,-Y+0.5,+Z+0.5
-X+0.5,+Y+0.5,-Z+0.5

loop_
_atom_site_aniso_label
_atom_site_aniso_U_11
_atom_site_aniso_U_22
_atom_site_aniso_U_33
_atom_site_aniso_U_12
_atom_site_aniso_U_13
_atom_site_aniso_U_23
S1 0.0339(5) 0.0516(7) 0.0530(7) 0.0051(5) 0.0218(5) 0.0016(5)
S2 0.0294(5) 0.0514(7) 0.0520(7) -0.0012(5) 0.0186(5) -0.0006(5)
S3 0.0304(5) 0.0635(7) 0.0418(6) -0.0005(5) 0.0174(5) 0.0026(5)
S4 0.0368(6) 0.0621(7) 0.0467(6) -0.0109(5) 0.0207(5) -0.0101(5)
O21 0.038(2) 0.059(2) 0.056(2) 0.011(1) 0.018(1) -0.006(2)
N21 0.044(2) 0.070(3) 0.069(3) -0.008(2) 0.025(2) -0.006(2)
N22 0.047(2) 0.051(2) 0.091(3) 0.004(2) 0.034(2) 0.007(2)
N23 0.049(3) 0.062(3) 0.086(3) 0.002(2) -0.002(2) 0.003(2)
N24 0.077(3) 0.052(3) 0.074(3) 0.005(2) 0.029(2) 0.004(2)
C1 0.034(2) 0.049(3) 0.044(2) 0.001(2) 0.024(2) -0.002(2)
C2 0.030(2) 0.047(2) 0.038(2) 0.002(2) 0.021(2) 0.000(2)
C3 0.031(2) 0.047(2) 0.040(2) -0.002(2) 0.021(2) -0.001(2)
C4 0.034(2) 0.046(2) 0.039(2) 0.002(2) 0.021(2) 0.004(2)
C5 0.038(2) 0.052(3) 0.054(3) -0.005(2) 0.023(2) 0.001(2)
C6 0.056(3) 0.045(3) 0.072(3) -0.005(2) 0.036(3) 0.002(2)
C7 0.051(3) 0.051(3) 0.066(3) 0.010(2) 0.031(3) 0.015(2)
C8 0.039(2) 0.059(3) 0.051(3) 0.009(2) 0.026(2) 0.010(2)
C9 0.032(2) 0.051(2) 0.039(2) -0.001(2) 0.022(2) 0.001(2)
C10 0.029(2) 0.055(3) 0.033(2) -0.001(2) 0.017(2) -0.001(2)
C11 0.034(2) 0.047(2) 0.038(2) -0.003(2) 0.023(2) -0.004(2)
C12 0.038(2) 0.054(3) 0.041(2) -0.005(2) 0.025(2) -0.006(2)
C13 0.050(2) 0.047(2) 0.046(2) -0.004(2) 0.033(2) -0.009(2)
C14 0.063(3) 0.053(3) 0.064(3) -0.013(3) 0.041(3) -0.017(2)
C15 0.097(5) 0.046(3) 0.086(4) -0.014(3) 0.064(4) -0.016(3)
C16 0.084(4) 0.051(3) 0.072(4) 0.007(3) 0.050(3) 0.001(3)
C17 0.059(3) 0.051(3) 0.061(3) 0.005(2) 0.037(3) -0.002(2)
C18 0.045(2) 0.049(3) 0.044(2) 0.003(2) 0.028(2) -0.002(2)
C21 0.042(2) 0.056(3) 0.050(3) 0.003(2) 0.024(2) -0.001(2)
C22 0.043(2) 0.045(3) 0.056(3) -0.004(2) 0.027(2) -0.001(2)
C23 0.044(2) 0.041(2) 0.059(3) 0.002(2) 0.020(2) 0.002(2)
C24 0.045(2) 0.049(3) 0.054(3) 0.006(2) 0.022(2) -0.002(2)
C25 0.035(2) 0.054(3) 0.047(2) 0.000(2) 0.022(2) -0.001(2)
C26 0.037(2) 0.059(3) 0.039(2) 0.007(2) 0.020(2) -0.004(2)
C27 0.036(2) 0.048(2) 0.044(2) 0.006(2) 0.021(2) 0.002(2)
C28 0.057(3) 0.125(6) 0.096(5) 0.017(3) 0.033(3) -0.044(4)
C29 0.060(3) 0.091(4) 0.101(5) 0.021(3) 0.034(3) -0.012(4)
C30 0.075(4) 0.096(5) 0.105(5) 0.026(4) 0.050(4) 0.007(4)
C31 0.070(4) 0.099(5) 0.113(5) 0.018(4) 0.045(4) 0.018(4)

loop_
_atom_site_label
_atom_site_fract_x
_atom_site_fract_y
_atom_site_fract_z
_atom_site_U_iso_or_equiv
_atom_site_occupancy
_atom_site_thermal_displace_type
S1 0.22360(6) 0.11020(5) 0.06670(10) 0.0573(6) 1.000 Uani
S2 0.22950(6) 0.01650(5) 0.07760(10) 0.0553(5) 1.000 Uani
S3 0.60860(6) 0.03040(5) 0.48810(10) 0.0547(6) 1.000 Uani
S4 0.60220(6) 0.12470(5) 0.48030(10) 0.0593(6) 1.000 Uani
O21 -0.00520(17) 0.08520(14) 0.07630(27) 0.065(2) 1.000 Uani
N21 -0.0540(2) -0.0576(2) 0.0931(4) 0.077(2) 1.000 Uani
N22 0.2086(2) -0.0601(2) 0.2954(4) 0.081(2) 1.000 Uani
N23 0.2813(3) 0.0840(2) 0.4134(4) 0.095(3) 1.000 Uani
N24 0.1300(3) 0.2133(2) 0.1378(4) 0.090(3) 1.000 Uani
C1 0.3269(2) 0.1220(2) 0.1791(4) 0.051(2) 1.000 Uani
C2 0.3726(2) 0.0693(2) 0.2304(3) 0.046(2) 1.000 Uani
C3 0.3343(2) 0.0128(2) 0.1888(3) 0.047(2) 1.000 Uani
C4 0.3794(2) -0.0422(2) 0.2395(3) 0.048(2) 1.000 Uani
C5 0.3421(3) -0.0997(2) 0.2023(4) 0.060(2) 1.000 Uani
C6 0.3862(3) -0.1519(2) 0.2544(5) 0.073(3) 1.000 Uani
C7 0.4708(3) -0.1488(2) 0.3457(5) 0.071(3) 1.000 Uani
C8 0.5102(3) -0.0944(2) 0.3845(4) 0.060(2) 1.000 Uani
C9 0.4665(2) -0.0391(2) 0.3344(3) 0.048(2) 1.000 Uani
C10 0.5043(2) 0.0191(2) 0.3736(3) 0.046(2) 1.000 Uani
C11 0.4592(2) 0.0724(2) 0.3242(3) 0.047(2) 1.000 Uani
C12 0.4971(2) 0.1290(2) 0.3645(4) 0.052(2) 1.000 Uani
C13 0.4521(3) 0.1842(2) 0.3153(4) 0.057(2) 1.000 Uani
C14 0.4884(3) 0.2420(2) 0.3545(5) 0.073(3) 1.000 Uani
C15 0.4421(4) 0.2936(2) 0.3031(5) 0.093(4) 1.000 Uani
C16 0.3574(4) 0.2903(3) 0.2107(5) 0.085(3) 1.000 Uani
C17 0.3193(3) 0.2352(2) 0.1702(5) 0.070(3) 1.000 Uani
C18 0.3644(3) 0.1807(2) 0.2195(4) 0.055(2) 1.000 Uani
C21 0.0043(3) -0.0303(2) 0.1331(4) 0.061(3) 1.000 Uani
C22 0.1509(3) -0.0309(2) 0.2470(4) 0.060(2) 1.000 Uani
C23 0.2171(3) 0.0922(2) 0.3256(4) 0.063(2) 1.000 Uani
C24 0.1312(3) 0.1658(2) 0.1725(4) 0.063(2) 1.000 Uani
C25 0.0774(2) 0.0033(2) 0.1837(4) 0.055(2) 1.000 Uani
C26 0.0726(2) 0.0658(2) 0.1633(4) 0.054(2) 1.000 Uani
C27 0.1379(2) 0.1067(2) 0.2199(4) 0.053(2) 1.000 Uani
C28 -0.0328(3) 0.1433(3) 0.0840(6) 0.114(4) 1.000 Uani
C29 -0.1161(3) 0.1449(3) 0.0240(6) 0.107(4) 1.000 Uani
C30 -0.1473(4) 0.2041(3) 0.0374(6) 0.113(4) 1.000 Uani
C31 -0.1697(4) 0.2498(3) -0.0523(7) 0.117(4) 1.000 Uani
H5 0.283(2) -0.101(2) 0.138(4) 0.05(1) 1.000 Uiso
H6 0.357(2) -0.191(2) 0.225(4) 0.05(1) 1.000 Uiso
H7 0.502(2) -0.186(2) 0.384(4) 0.05(1) 1.000 Uiso
H8 0.567(3) -0.093(2) 0.448(4) 0.05(1) 1.000 Uiso
H14 0.550(3) 0.244(2) 0.424(4) 0.06(1) 1.000 Uiso
H15 0.470(3) 0.330(2) 0.328(4) 0.07(1) 1.000 Uiso
H16 0.324(3) 0.325(2) 0.171(4) 0.08(2) 1.000 Uiso
H17 0.257(3) 0.232(2) 0.104(4) 0.06(1) 1.000 Uiso
H28A -0.02250 0.17260 0.04440 0.050 1.000 Uiso
H28B -0.00330 0.15500 0.16750 0.050 1.000 Uiso
H29A -0.12650 0.11220 0.05800 0.050 1.000 Uiso
H29B -0.14550 0.13740 -0.06120 0.050 1.000 Uiso
H30A -0.10440 0.22020 0.11660 0.050 1.000 Uiso
H30B -0.19440 0.19620 0.03230 0.050 1.000 Uiso
H31A -0.18790 0.28750 -0.04190 0.050 1.000 Uiso
H31B -0.21260 0.23370 -0.13150 0.050 1.000 Uiso
H31C -0.12260 0.25770 -0.04730 0.050 1.000 Uiso

loop_
_geom_angle_atom_site_label_1
_geom_angle_atom_site_label_2
_geom_angle_atom_site_label_3
_geom_angle
_geom_angle_site_symmetry_1
_geom_angle_site_symmetry_2
_geom_angle_site_symmetry_3
_geom_angle_publ_flag
S2 S1 C1 95.7(2) . . . ?
S1 S2 C3 95.6(2) . . . ?
S4 S3 C10 95.2(2) . . . ?
S3 S4 C12 96.1(2) . . . ?
C26 O21 C28 121.7(4) . . . ?
S1 C1 C2 114.6(4) . . . ?
S1 C1 C18 124.3(4) . . . ?
C2 C1 C18 121.1(4) . . . ?
C1 C2 C3 119.8(4) . . . ?
C1 C2 C11 120.5(4) . . . ?
C3 C2 C11 119.7(4) . . . ?
S2 C3 C2 114.3(3) . . . ?
S2 C3 C4 124.4(3) . . . ?
C2 C3 C4 121.2(4) . . . ?
C3 C4 C5 122.5(4) . . . ?
C3 C4 C9 119.1(4) . . . ?
C5 C4 C9 118.5(4) . . . ?
C4 C5 C6 121.5(5) . . . ?
C5 C6 C7 119.9(5) . . . ?
C6 C7 C8 121.1(5) . . . ?
C7 C8 C9 120.8(5) . . . ?
C4 C9 C8 118.2(4) . . . ?
C4 C9 C10 118.6(4) . . . ?
C8 C9 C10 123.2(4) . . . ?
S3 C10 C9 124.1(4) . . . ?
S3 C10 C11 114.3(3) . . . ?
C9 C10 C11 121.6(4) . . . ?
C2 C11 C10 119.8(4) . . . ?
C2 C11 C12 119.4(4) . . . ?
C10 C11 C12 120.8(4) . . . ?
S4 C12 C11 113.6(3) . . . ?
S4 C12 C13 124.6(4) . . . ?
C11 C12 C13 121.8(4) . . . ?
C12 C13 C14 123.2(4) . . . ?
C12 C13 C18 118.5(4) . . . ?
C14 C13 C18 118.3(4) . . . ?
C13 C14 C15 120.6(5) . . . ?
C14 C15 C16 121.1(6) . . . ?
C15 C16 C17 120.4(6) . . . ?
C16 C17 C18 120.7(5) . . . ?
C1 C18 C13 118.7(4) . . . ?
C1 C18 C17 122.4(4) . . . ?
C13 C18 C17 118.9(4) . . . ?
N21 C21 C25 179.5(5) . . . ?
N22 C22 C25 177.7(5) . . . ?
N23 C23 C27 175.8(5) . . . ?
N24 C24 C27 176.6(5) . . . ?
C21 C25 C22 116.5(4) . . . ?
C21 C25 C26 119.3(4) . . . ?
C22 C25 C26 124.1(4) . . . ?
O21 C26 C25 112.7(4) . . . ?
O21 C26 C27 120.6(4) . . . ?
C25 C26 C27 126.6(4) . . . ?
C23 C27 C24 114.0(4) . . . ?
C23 C27 C26 123.0(4) . . . ?
C24 C27 C26 122.9(4) . . . ?
O21 C28 C29 113.0(6) . . . ?
C28 C29 C30 115.0(6) . . . ?
C29 C30 C31 114.6(6) . . . ?
C4 C5 H5 116.8(23) . . . ?
C6 C5 H5 121.7(23) . . . ?
C5 C6 H6 118.5(25) . . . ?
C7 C6 H6 121.6(25) . . . ?
C6 C7 H7 119.9(25) . . . ?
C8 C7 H7 119.0(25) . . . ?
C7 C8 H8 119.9(25) . . . ?
C9 C8 H8 119.2(25) . . . ?
C13 C14 H14 117.5(24) . . . ?
C15 C14 H14 121.9(24) . . . ?
C14 C15 H15 116.4(30) . . . ?
C16 C15 H15 122.3(29) . . . ?
C15 C16 H16 123.5(31) . . . ?
C17 C16 H16 116.1(31) . . . ?
C16 C17 H17 121.4(24) . . . ?
C18 C17 H17 118.0(24) . . . ?
O21 C28 H28A 107.7(5) . . . ?
O21 C28 H28B 110.5(6) . . . ?
C29 C28 H28A 106.5(6) . . . ?
C29 C28 H28B 110.0(6) . . . ?
H28A C28 H28B 109.0(7) . . . ?
C28 C29 H29A 105.7(6) . . . ?
C28 C29 H29B 109.7(6) . . . ?
C30 C29 H29A 109.1(6) . . . ?
C30 C29 H29B 108.2(6) . . . ?
H29A C29 H29B 109.0(7) . . . ?
C29 C30 H30A 107.2(6) . . . ?
C29 C30 H30B 109.8(6) . . . ?
C31 C30 H30A 108.4(7) . . . ?
C31 C30 H30B 107.7(6) . . . ?
H30A C30 H30B 109.0(7) . . . ?
C30 C31 H31A 114.1(7) . . . ?
C30 C31 H31B 108.4(7) . . . ?
C30 C31 H31C 107.7(7) . . . ?
H31A C31 H31B 108.7(7) . . . ?
H31A C31 H31C 108.8(7) . . . ?
H31B C31 H31C 109.0(7) . . . ?

loop_
_geom_bond_atom_site_label_1
_geom_bond_atom_site_label_2
_geom_bond_distance
_geom_bond_site_symmetry_1
_geom_bond_site_symmetry_2
_geom_bond_publ_flag
S1 S2 2.060(2) . . ?
S1 C1 1.725(4) . . ?
S2 C3 1.728(4) . . ?
S3 S4 2.073(2) . . ?
S3 C10 1.742(4) . . ?
S4 C12 1.741(4) . . ?
O21 C26 1.358(5) . . ?
O21 C28 1.432(8) . . ?
N21 C21 1.145(6) . . ?
N22 C22 1.144(6) . . ?
N23 C23 1.137(7) . . ?
N24 C24 1.145(7) . . ?
C1 C2 1.383(6) . . ?
C1 C18 1.429(6) . . ?
C2 C3 1.392(6) . . ?
C2 C11 1.431(6) . . ?
C3 C4 1.420(6) . . ?
C4 C5 1.402(7) . . ?
C4 C9 1.440(6) . . ?
C5 C6 1.363(7) . . ?
C6 C7 1.397(7) . . ?
C7 C8 1.357(7) . . ?
C8 C9 1.415(7) . . ?
C9 C10 1.420(6) . . ?
C10 C11 1.387(6) . . ?
C11 C12 1.390(6) . . ?
C12 C13 1.422(6) . . ?
C13 C14 1.403(7) . . ?
C13 C18 1.451(6) . . ?
C14 C15 1.368(8) . . ?
C15 C16 1.401(9) . . ?
C16 C17 1.363(8) . . ?
C17 C18 1.409(7) . . ?
C21 C25 1.427(6) . . ?
C22 C25 1.420(6) . . ?
C23 C27 1.408(6) . . ?
C24 C27 1.425(7) . . ?
C25 C26 1.392(7) . . ?
C26 C27 1.397(6) . . ?
C28 C29 1.386(8) . . ?
C29 C30 1.519(10) . . ?
C30 C31 1.442(10) . . ?
C5 H5 0.97(4) . . ?
C6 H6 0.98(5) . . ?
C7 H7 0.97(5) . . ?
C8 H8 0.95(5) . . ?
C14 H14 1.03(5) . . ?
C15 H15 0.93(5) . . ?
C16 H16 0.94(6) . . ?
C17 H17 1.02(5) . . ?
C28 H28A 0.960 . . ?
C28 H28B 0.960 . . ?
C29 H29A 0.960 . . ?
C29 H29B 0.960 . . ?
C30 H30A 0.960 . . ?
C30 H30B 0.960 . . ?
C31 H31A 0.960 . . ?
C31 H31B 0.960 . . ?
C31 H31C 0.960 . . ?

loop_
_geom_contact_atom_site_label_1
_geom_contact_atom_site_label_2
_geom_contact_distance
_geom_contact_site_symmetry_1
_geom_contact_site_symmetry_2
_geom_contact_publ_flag
S1 N21 3.006(4) 1_555 2_555 ?
S1 C24 3.327(5) 1_555 1_555 ?
S2 N21 3.012(4) 1_555 2_555 ?
S3 N22 3.130(4) 1_555 2_656 ?
S3 N23 3.091(4) 1_555 2_656 ?
S3 C2 3.444(4) 1_555 5_655 ?
S3 C3 3.393(4) 1_555 5_655 ?
S4 C1 3.380(4) 1_555 5_655 ?
O21 C21 3.196(5) 1_555 2_555 ?
N23 H8 2.48(4) 1_555 2_656 ?
N24 H14 2.54(4) 1_555 7_455 ?
C10 C10 3.370(5) 1_555 5_655 ?
C12 C12 3.301(6) 1_555 5_655 ?
C14 C14 3.269(7) 1_555 5_655 ?
H28B H28B 2.2389 1_555 5_555 ?
N22 H16 2.75(5) 1_555 8_555 ?
